data_4079648
loop_
_publ_author_name
'Savjani, Nicky'
'Wilkinson, Luke A.'
'Hughes, David L.'
'Schormann, Mark'
'Bochmann, Manfred'

_publ_section_title
;
 Synthesis, Structure, and Luminescent Behavior of Anionic Oligomeric and
 Polymeric Ag2Au2Clusters
;
_journal_issue 21
_journal_name_full Organometallics
_journal_page_first 7600
_journal_paper_doi 10.1021/om300911h
_journal_volume 31
_journal_year 2012
_chemical_formula_moiety 'C48 Ag4 Au4 F40 N4 O8, 4(C16 H36 N)'
_chemical_formula_structural '(NnBu4)4 [({Au(C6F5)2}2 {Ag(ONO2)}2)2]'
_chemical_formula_sum 'C112 H144 Ag4 Au4 F40 N8 O12'
_chemical_formula_weight 3773.70
_chemical_name_common 'Compound 1A1'
_chemical_name_systematic
;
 ?
;
_space_group_IT_number 13
_symmetry_cell_setting monoclinic
_symmetry_space_group_name_Hall '-P 2yc'
_symmetry_space_group_name_H-M 'P 1 2/c 1'
_atom_sites_solution_hydrogens geom
_atom_sites_solution_primary direct
_atom_sites_solution_secondary difmap
_audit_creation_method 'SHELXL-97 and CrysAlisPro'
_cell_angle_alpha 90.00
_cell_angle_beta 108.99(7)
_cell_angle_gamma 90.00
_cell_formula_units_Z 2
_cell_length_a 18.488(11)
_cell_length_b 16.061(13)
_cell_length_c 23.785(14)
_cell_measurement_reflns_used 327
_cell_measurement_temperature 140(1)
_cell_measurement_theta_max 23.2070
_cell_measurement_theta_min 3.5147
_cell_volume 6678(8)
_computing_cell_refinement
;
 CrysAlisPro RED, Oxford Diffraction Ltd., Version 1.171.33.66 
;
_computing_data_collection
;
 CrysAlisPro CCD, Oxford Diffraction Ltd., Version 1.171.33.66 
;
_computing_data_reduction
;
 CrysAlisPro RED, Oxford Diffraction Ltd., Version 1.171.33.66
;
_computing_molecular_graphics 'ORTEP (Johnson, 1976 and Farrugia, 1997)'
_computing_publication_material 'SHELXL-97 (Sheldrick, 2008) and WINGX (Farrugia, 1999)'
_computing_structure_refinement 'SHELXL-97 (Sheldrick, 2008)'
_computing_structure_solution 'SHELXS-97 (Sheldrick, 2008)'
_diffrn_ambient_temperature 140(1)
_diffrn_detector_area_resol_mean 16.0050
_diffrn_measured_fraction_theta_full 0.994
_diffrn_measured_fraction_theta_max 0.994
_diffrn_measurement_device_type 'Oxford Diffraction Xcalibur 3/Sapphire3 CCD'
_diffrn_measurement_method 'Thin slice \w scans'
_diffrn_radiation_monochromator graphite
_diffrn_radiation_source 'Enhance (Mo) X-ray Source'
_diffrn_radiation_type Mo-K\a
_diffrn_radiation_wavelength 0.71073
_diffrn_reflns_av_R_equivalents 0.1030
_diffrn_reflns_av_sigmaI/netI 0.0601
_diffrn_reflns_limit_h_max 17
_diffrn_reflns_limit_h_min -17
_diffrn_reflns_limit_k_max 15
_diffrn_reflns_limit_k_min -15
_diffrn_reflns_limit_l_max 22
_diffrn_reflns_limit_l_min -22
_diffrn_reflns_number 45004
_diffrn_reflns_theta_full 20.00
_diffrn_reflns_theta_max 20.00
_diffrn_reflns_theta_min 3.52
_exptl_absorpt_coefficient_mu 5.062
_exptl_absorpt_correction_T_max 1.00
_exptl_absorpt_correction_T_min 0.28573
_exptl_absorpt_correction_type multi-scan
_exptl_absorpt_process_details
;
 CrysAlisPro RED, Oxford Diffraction Ltd., Version 1.171.33.66 
 Empirical absorption correction using spherical harmonics,
  implemented in SCALE3 ABSPACK scaling algorithm.
;
_exptl_crystal_colour yellow
_exptl_crystal_density_diffrn 1.877
_exptl_crystal_density_method 'not measured'
_exptl_crystal_description plate
_exptl_crystal_F_000 3664
_exptl_crystal_size_max 0.11
_exptl_crystal_size_mid 0.08
_exptl_crystal_size_min 0.01
_refine_diff_density_max 3.207
_refine_diff_density_min -2.057
_refine_diff_density_rms 0.229
_refine_ls_extinction_method none
_refine_ls_goodness_of_fit_ref 1.042
_refine_ls_hydrogen_treatment constr
_refine_ls_matrix_type full
_refine_ls_number_parameters 527
_refine_ls_number_reflns 6222
_refine_ls_number_restraints 0
_refine_ls_restrained_S_all 1.042
_refine_ls_R_factor_all 0.1763
_refine_ls_R_factor_gt 0.1178
_refine_ls_shift/su_max 0.068
_refine_ls_shift/su_mean 0.002
_refine_ls_structure_factor_coef Fsqd
_refine_ls_weighting_details 'calc w=1/[\s^2^(Fo^2^)+(0.0192P)^2^+668.7916P] where P=(Fo^2^+2Fc^2^)/3'
_refine_ls_weighting_scheme calc
_refine_ls_wR_factor_gt 0.2286
_refine_ls_wR_factor_ref 0.2485
_reflns_number_gt 4085
_reflns_number_total 6222
_reflns_threshold_expression I>2sigma(I)
_cod_data_source_file om300911h_si_002.cif
_cod_data_source_block lukew5f
_cod_depositor_comments
;
The following automatic conversions were performed:

'_symmetry_cell_setting' value 'Monoclinic' changed to 'monoclinic'
according to /home/saulius/struct/CIF-dictionaries/cif_core.dic
dictionary named 'cif_core.dic' version 2.4.2 from 2011-04-26.

Automatic conversion script
Id: cif_fix_values 1891 2012-01-12 08:04:46Z andrius 
;
_cod_original_cell_volume 6679(8)
_cod_original_sg_symbol_H-M P2/c
_cod_database_code 4079648

loop_
_symmetry_equiv_pos_as_xyz
'x, y, z'
'-x, y, -z+1/2'
'-x, -y, -z'
'x, -y, z-1/2'

loop_
_atom_site_label
_atom_site_type_symbol
_atom_site_fract_x
_atom_site_fract_y
_atom_site_fract_z
_atom_site_U_iso_or_equiv
_atom_site_adp_type
_atom_site_occupancy
_atom_site_symmetry_multiplicity
_atom_site_calc_flag
_atom_site_refinement_flags
Au1 Au 0.58693(7) 0.23970(12) 0.27230(6) 0.0722(6) Uani 1 1 d .
Au2 Au 0.84956(8) 0.23880(11) 0.33796(7) 0.0764(6) Uani 1 1 d .
Ag1 Ag 0.71947(14) 0.29888(19) 0.35583(11) 0.0657(9) Uani 1 1 d .
Ag2 Ag 0.71862(15) 0.1807(2) 0.25452(11) 0.0770(10) Uani 1 1 d .
C11 C 0.5906(18) 0.1240(18) 0.2470(17) 0.095(13) Uiso 1 1 d G
C12 C 0.6059(18) 0.058(3) 0.2868(12) 0.108(15) Uiso 1 1 d G
C13 C 0.599(2) -0.024(2) 0.2658(18) 0.15(2) Uiso 1 1 d G
C14 C 0.577(2) -0.0387(19) 0.205(2) 0.16(2) Uiso 1 1 d G
C15 C 0.562(2) 0.028(3) 0.1652(13) 0.128(18) Uiso 1 1 d G
C16 C 0.569(2) 0.109(2) 0.1863(16) 0.14(2) Uiso 1 1 d G
F12 F 0.6278(17) 0.062(2) 0.3394(10) 0.164(13) Uani 1 1 d .
F13 F 0.608(3) -0.095(2) 0.289(2) 0.26(2) Uani 1 1 d .
F14 F 0.567(4) -0.119(4) 0.177(2) 0.33(3) Uani 1 1 d .
F15 F 0.542(2) 0.006(4) 0.1049(17) 0.26(3) Uani 1 1 d .
F16 F 0.5518(13) 0.161(2) 0.1447(10) 0.127(10) Uani 1 1 d .
C21 C 0.5905(14) 0.3611(14) 0.3014(11) 0.057(9) Uiso 1 1 d G
C22 C 0.6034(15) 0.4266(19) 0.2676(10) 0.081(12) Uiso 1 1 d G
C23 C 0.5963(18) 0.5084(16) 0.2843(14) 0.119(19) Uiso 1 1 d G
C24 C 0.5762(18) 0.5246(14) 0.3347(15) 0.116(17) Uiso 1 1 d G
C25 C 0.5633(16) 0.4591(19) 0.3684(11) 0.085(12) Uiso 1 1 d G
C26 C 0.5704(15) 0.3774(16) 0.3518(11) 0.083(13) Uiso 1 1 d G
F22 F 0.6224(14) 0.4121(18) 0.2227(10) 0.124(9) Uani 1 1 d .
F23 F 0.606(2) 0.571(2) 0.2572(19) 0.205(16) Uani 1 1 d .
F24 F 0.569(2) 0.598(3) 0.355(2) 0.23(2) Uani 1 1 d .
F25 F 0.5456(16) 0.475(3) 0.4192(15) 0.205(19) Uani 1 1 d .
F26 F 0.5568(13) 0.323(2) 0.3865(10) 0.146(12) Uani 1 1 d .
C31 C 0.8503(17) 0.1101(14) 0.3308(15) 0.094(13) Uiso 1 1 d G
C32 C 0.8818(17) 0.067(2) 0.2935(12) 0.113(16) Uiso 1 1 d G
C33 C 0.8859(17) -0.019(2) 0.2955(13) 0.099(14) Uiso 1 1 d G
C34 C 0.8586(18) -0.0627(14) 0.3349(15) 0.100(14) Uiso 1 1 d G
C35 C 0.8272(17) -0.020(2) 0.3722(13) 0.112(16) Uiso 1 1 d G
C36 C 0.8230(16) 0.066(2) 0.3702(13) 0.081(12) Uiso 1 1 d G
F32 F 0.9033(13) 0.1114(16) 0.2549(11) 0.113(9) Uani 1 1 d .
F33 F 0.9189(17) -0.059(2) 0.2624(16) 0.186(16) Uani 1 1 d .
F34 F 0.867(2) -0.145(2) 0.3356(18) 0.211(17) Uani 1 1 d .
F35 F 0.804(3) -0.065(3) 0.4069(17) 0.23(2) Uani 1 1 d .
F36 F 0.7914(17) 0.096(2) 0.4064(11) 0.147(11) Uani 1 1 d .
C41 C 0.8509(15) 0.3597(15) 0.3444(14) 0.057(9) Uiso 1 1 d G
C42 C 0.8246(16) 0.409(2) 0.2937(11) 0.078(12) Uiso 1 1 d G
C43 C 0.830(2) 0.4950(19) 0.2984(17) 0.15(2) Uiso 1 1 d G
C44 C 0.861(2) 0.5322(15) 0.354(2) 0.14(2) Uiso 1 1 d G
C45 C 0.887(2) 0.483(3) 0.4046(15) 0.18(3) Uiso 1 1 d G
C46 C 0.8821(19) 0.397(2) 0.3999(11) 0.14(2) Uiso 1 1 d G
F42 F 0.7889(17) 0.3853(19) 0.2415(12) 0.142(11) Uani 1 1 d .
F43 F 0.793(3) 0.546(2) 0.252(2) 0.220(18) Uani 1 1 d .
F44 F 0.862(3) 0.615(3) 0.350(3) 0.30(3) Uani 1 1 d .
F45 F 0.915(2) 0.526(3) 0.454(2) 0.28(3) Uani 1 1 d .
F46 F 0.9098(14) 0.357(2) 0.4499(10) 0.145(11) Uani 1 1 d .
N5 N 0.7465(17) 0.343(3) 0.4751(15) 0.069(9) Uani 1 1 d .
O51 O 0.7418(13) 0.4059(17) 0.4449(12) 0.071(7) Uani 1 1 d .
O52 O 0.7446(15) 0.270(2) 0.4557(10) 0.085(8) Uani 1 1 d .
O53 O 0.766(2) 0.352(2) 0.5306(14) 0.137(14) Uani 1 1 d .
N6 N 0.7473(18) 0.146(3) 0.1486(18) 0.088(13) Uani 1 1 d .
O61 O 0.7406(16) 0.218(2) 0.1680(11) 0.087(8) Uani 1 1 d .
O62 O 0.7379(17) 0.086(2) 0.1737(13) 0.089(10) Uani 1 1 d .
O63 O 0.762(2) 0.146(2) 0.0993(16) 0.132(13) Uani 1 1 d .
N7 N 1.178(3) -0.102(4) 0.421(3) 0.169(19) Uiso 1 1 d .
C71 C 1.249(3) -0.106(4) 0.463(3) 0.14(2) Uiso 1 1 d .
H71A H 1.2674 -0.1628 0.4640 0.172 Uiso 1 1 calc R
H71B H 1.2437 -0.0941 0.5010 0.172 Uiso 1 1 calc R
C72 C 1.313(3) -0.047(4) 0.455(3) 0.16(2) Uiso 1 1 d .
H72A H 1.3340 -0.0697 0.4255 0.198 Uiso 1 1 calc R
H72B H 1.2920 0.0076 0.4411 0.198 Uiso 1 1 calc R
C73 C 1.376(5) -0.038(6) 0.513(4) 0.17(3) Uiso 0.70 1 d P
H73A H 1.4259 -0.0388 0.5086 0.202 Uiso 0.70 1 calc PR
H73B H 1.3728 -0.0817 0.5408 0.202 Uiso 0.70 1 calc PR
C74 C 1.355(6) 0.049(6) 0.532(4) 0.17(4) Uiso 0.60 1 d P
H74A H 1.3897 0.0620 0.5713 0.258 Uiso 0.60 1 calc PR
H74B H 1.3037 0.0481 0.5335 0.258 Uiso 0.60 1 calc PR
H74C H 1.3596 0.0902 0.5046 0.258 Uiso 0.60 1 calc PR
C75 C 1.195(4) -0.139(5) 0.362(3) 0.15(3) Uiso 0.80 1 d P
H75A H 1.1451 -0.1387 0.3314 0.177 Uiso 0.80 1 calc PR
H75B H 1.2247 -0.0967 0.3516 0.177 Uiso 0.80 1 calc PR
C76 C 1.231(7) -0.222(7) 0.354(5) 0.17(4) Uiso 0.60 1 d P
H76A H 1.2123 -0.2673 0.3721 0.202 Uiso 0.60 1 calc PR
H76B H 1.2865 -0.2193 0.3721 0.202 Uiso 0.60 1 calc PR
C77 C 1.211(8) -0.238(9) 0.287(6) 0.18(5) Uiso 0.50 1 d P
H77A H 1.2122 -0.2971 0.2775 0.211 Uiso 0.50 1 calc PR
H77B H 1.1629 -0.2139 0.2638 0.211 Uiso 0.50 1 calc PR
C78 C 1.273(8) -0.196(9) 0.281(6) 0.17(5) Uiso 0.50 1 d P
H78A H 1.2734 -0.2015 0.2413 0.256 Uiso 0.50 1 calc PR
H78B H 1.3188 -0.2188 0.3084 0.256 Uiso 0.50 1 calc PR
H78C H 1.2685 -0.1384 0.2902 0.256 Uiso 0.50 1 calc PR
C77X C 1.272(10) -0.166(12) 0.355(8) 0.22(7) Uiso 0.50 1 d P
C78X C 1.286(15) -0.264(16) 0.280(10) 0.30(12) Uiso 0.50 1 d P
C79 C 1.116(5) -0.167(5) 0.430(4) 0.18(3) Uiso 0.80 1 d P
H79A H 1.1419 -0.2202 0.4374 0.222 Uiso 0.80 1 calc PR
H79B H 1.1086 -0.1505 0.4668 0.222 Uiso 0.80 1 calc PR
C80 C 1.050(5) -0.182(6) 0.395(4) 0.16(3) Uiso 0.70 1 d P
H80A H 1.0534 -0.2055 0.3579 0.189 Uiso 0.70 1 calc PR
H80B H 1.0203 -0.1313 0.3851 0.189 Uiso 0.70 1 calc PR
C81 C 1.006(7) -0.250(9) 0.425(6) 0.18(5) Uiso 0.50 1 d P
C82 C 1.027(10) -0.325(11) 0.379(8) 0.23(7) Uiso 0.50 1 d P
C83 C 1.139(4) -0.024(5) 0.402(3) 0.15(3) Uiso 0.80 1 d P
H83A H 1.1736 0.0158 0.3938 0.175 Uiso 0.80 1 calc PR
H83B H 1.0959 -0.0319 0.3662 0.175 Uiso 0.80 1 calc PR
C84 C 1.114(5) 0.006(6) 0.446(4) 0.18(3) Uiso 0.80 1 d P
H84A H 1.1574 0.0153 0.4817 0.222 Uiso 0.80 1 calc PR
H84B H 1.0807 -0.0347 0.4552 0.222 Uiso 0.80 1 calc PR
C85 C 1.071(5) 0.086(7) 0.426(4) 0.20(4) Uiso 0.80 1 d P
H85A H 1.1036 0.1221 0.4119 0.246 Uiso 0.80 1 calc PR
H85B H 1.0265 0.0735 0.3926 0.246 Uiso 0.80 1 calc PR
C86 C 1.047(4) 0.133(5) 0.464(3) 0.15(3) Uiso 0.80 1 d P
H86A H 1.0213 0.1815 0.4442 0.231 Uiso 0.80 1 calc PR
H86B H 1.0900 0.1489 0.4977 0.231 Uiso 0.80 1 calc PR
H86C H 1.0121 0.1005 0.4779 0.231 Uiso 0.80 1 calc PR
N9 N 1.195(4) 0.393(5) 0.420(3) 0.15(2) Uiso 0.80 1 d P
C91 C 1.199(4) 0.365(4) 0.479(3) 0.14(2) Uiso 0.80 1 d P
H91A H 1.1964 0.4140 0.5023 0.164 Uiso 0.80 1 calc PR
H91B H 1.1526 0.3330 0.4750 0.164 Uiso 0.80 1 calc PR
C92 C 1.257(9) 0.320(11) 0.512(8) 0.17(6) Uiso 0.40 1 d P
H92A H 1.2596 0.2692 0.4898 0.204 Uiso 0.40 1 calc PR
H92B H 1.3039 0.3506 0.5168 0.204 Uiso 0.40 1 calc PR
C93 C 1.255(5) 0.301(6) 0.558(4) 0.16(3) Uiso 0.70 1 d P
H93A H 1.2788 0.2466 0.5620 0.194 Uiso 0.70 1 calc PR
H93B H 1.2007 0.2888 0.5477 0.194 Uiso 0.70 1 calc PR
C94 C 1.271(5) 0.321(6) 0.621(4) 0.18(4) Uiso 0.70 1 d P
H94A H 1.2359 0.2921 0.6359 0.264 Uiso 0.70 1 calc PR
H94B H 1.2667 0.3797 0.6255 0.264 Uiso 0.70 1 calc PR
H94C H 1.3226 0.3035 0.6428 0.264 Uiso 0.70 1 calc PR
C95 C 1.262(5) 0.408(6) 0.404(4) 0.16(3) Uiso 0.70 1 d P
H95A H 1.2468 0.4327 0.3648 0.188 Uiso 0.70 1 calc PR
H95B H 1.2866 0.3551 0.4018 0.188 Uiso 0.70 1 calc PR
C96 C 1.326(3) 0.470(4) 0.451(3) 0.14(2) Uiso 1 1 d .
H96A H 1.3034 0.5226 0.4561 0.174 Uiso 1 1 calc R
H96B H 1.3487 0.4438 0.4894 0.174 Uiso 1 1 calc R
C97 C 1.384(5) 0.482(6) 0.420(4) 0.18(4) Uiso 0.70 1 d P
H97A H 1.3768 0.4395 0.3897 0.214 Uiso 0.70 1 calc PR
H97B H 1.4348 0.4765 0.4484 0.214 Uiso 0.70 1 calc PR
C98 C 1.372(5) 0.570(5) 0.392(4) 0.19(3) Uiso 0.80 1 d P
H98A H 1.4073 0.5777 0.3704 0.280 Uiso 0.80 1 calc PR
H98B H 1.3806 0.6109 0.4225 0.280 Uiso 0.80 1 calc PR
H98C H 1.3205 0.5746 0.3650 0.280 Uiso 0.80 1 calc PR
C99 C 1.156(5) 0.460(6) 0.412(4) 0.17(3) Uiso 0.80 1 d P
H99A H 1.1869 0.4964 0.4431 0.209 Uiso 0.80 1 calc PR
H99B H 1.1125 0.4451 0.4245 0.209 Uiso 0.80 1 calc PR
C100 C 1.118(9) 0.525(10) 0.356(7) 0.22(7) Uiso 0.50 1 d P
H10A H 1.0868 0.4858 0.3268 0.263 Uiso 0.50 1 calc PR
H10B H 1.1622 0.5341 0.3433 0.263 Uiso 0.50 1 calc PR
C101 C 1.069(8) 0.613(9) 0.331(6) 0.18(5) Uiso 0.50 1 d P
C103 C 1.153(7) 0.340(8) 0.381(6) 0.16(5) Uiso 0.50 1 d P
H10H H 1.1761 0.2854 0.3911 0.191 Uiso 0.50 1 calc PR
H10I H 1.1584 0.3550 0.3429 0.191 Uiso 0.50 1 calc PR
C104 C 1.066(4) 0.331(5) 0.371(3) 0.16(2) Uiso 0.90 1 d P
H10J H 1.0375 0.3807 0.3534 0.190 Uiso 0.90 1 calc PR
H10K H 1.0562 0.3191 0.4083 0.190 Uiso 0.90 1 calc PR
C105 C 1.045(4) 0.250(5) 0.325(3) 0.15(3) Uiso 0.80 1 d P
C106 C 1.0000 0.292(7) 0.2500 0.16(4) Uiso 0.80 2 d SP
C107 C 1.289(5) 0.394(6) 0.456(4) 0.16(3) Uiso 0.80 1 d P
C108 C 1.433(7) 0.351(8) 0.473(5) 0.16(5) Uiso 0.50 1 d P
C109 C 1.356(11) 0.314(11) 0.450(8) 0.19(7) Uiso 0.40 1 d P
C111 C 1.525(4) -0.241(5) 0.510(3) 0.16(3) Uiso 0.80 1 d P
C112 C 1.412(5) -0.166(6) 0.503(4) 0.15(3) Uiso 0.60 1 d P
C121 C 1.081(9) 0.416(11) 0.355(7) 0.15(5) Uiso 0.40 1 d P
C122 C 1.010(9) 0.186(10) 0.495(7) 0.16(6) Uiso 0.40 1 d P
C123 C 1.072(8) 0.264(9) 0.466(6) 0.14(5) Uiso 0.40 1 d P
C124 C 0.988(4) 0.302(4) 0.425(3) 0.07(2) Uiso 0.50 1 d P
C125 C 1.154(5) 0.260(6) 0.458(4) 0.10(3) Uiso 0.50 1 d P
C126 C 1.038(6) 0.178(7) 0.399(5) 0.16(4) Uiso 0.60 1 d P
C127 C 1.111(6) 0.245(6) 0.405(5) 0.14(3) Uiso 0.60 1 d P
C128 C 1.161(7) 0.135(7) 0.371(5) 0.17(4) Uiso 0.60 1 d P

loop_
_atom_site_aniso_label
_atom_site_aniso_U_11
_atom_site_aniso_U_22
_atom_site_aniso_U_33
_atom_site_aniso_U_23
_atom_site_aniso_U_13
_atom_site_aniso_U_12
Au1 0.0432(9) 0.1308(16) 0.0433(8) -0.0061(9) 0.0151(7) 0.0135(9)
Au2 0.0418(9) 0.1052(14) 0.0773(11) -0.0137(10) 0.0125(8) 0.0165(9)
Ag1 0.0486(16) 0.102(2) 0.0456(16) -0.0067(15) 0.0135(13) 0.0142(16)
Ag2 0.0462(16) 0.144(3) 0.0409(16) -0.0172(17) 0.0139(13) 0.0145(18)
F12 0.17(3) 0.26(4) 0.050(16) 0.043(19) 0.022(17) 0.00(3)
F13 0.34(6) 0.10(3) 0.30(5) 0.01(3) 0.08(5) 0.02(3)
F14 0.41(8) 0.34(7) 0.21(5) -0.12(5) 0.06(5) -0.02(6)
F15 0.15(3) 0.47(8) 0.15(3) -0.11(4) 0.02(3) -0.04(4)
F16 0.090(17) 0.22(3) 0.071(16) -0.033(18) 0.026(14) 0.010(18)
F22 0.109(19) 0.18(3) 0.087(17) 0.019(17) 0.031(15) 0.034(18)
F23 0.16(3) 0.18(4) 0.27(5) 0.01(3) 0.05(3) 0.03(3)
F24 0.14(3) 0.27(5) 0.30(5) -0.16(4) 0.07(3) -0.02(3)
F25 0.11(2) 0.34(5) 0.19(3) -0.16(3) 0.07(2) -0.01(3)
F26 0.085(17) 0.29(4) 0.076(17) -0.04(2) 0.048(14) -0.02(2)
F32 0.105(18) 0.15(2) 0.121(19) -0.054(17) 0.081(16) -0.025(16)
F33 0.11(2) 0.22(4) 0.21(3) -0.11(3) 0.02(2) 0.01(2)
F34 0.20(4) 0.16(3) 0.22(4) 0.00(3) -0.01(3) 0.02(3)
F35 0.27(5) 0.19(4) 0.17(3) 0.07(3) 0.01(3) -0.03(3)
F36 0.16(3) 0.18(3) 0.080(18) 0.024(18) 0.008(18) -0.01(2)
F42 0.15(2) 0.19(3) 0.12(2) 0.04(2) 0.10(2) 0.06(2)
F43 0.30(5) 0.14(3) 0.26(5) 0.06(3) 0.14(4) 0.03(3)
F44 0.29(6) 0.16(4) 0.41(8) 0.02(4) 0.06(5) -0.05(4)
F45 0.19(4) 0.32(6) 0.30(6) -0.17(5) 0.05(4) -0.06(4)
F46 0.101(19) 0.22(3) 0.078(17) -0.049(19) -0.022(15) 0.00(2)
N5 0.07(2) 0.08(3) 0.06(3) 0.00(2) 0.020(18) 0.03(2)
O51 0.073(18) 0.055(18) 0.077(19) 0.003(15) 0.013(14) 0.010(14)
O52 0.12(2) 0.09(2) 0.048(15) 0.016(16) 0.027(15) 0.031(18)
O53 0.21(4) 0.13(3) 0.05(2) 0.000(19) 0.02(2) 0.03(3)
N6 0.05(2) 0.14(5) 0.08(3) -0.05(3) 0.04(2) -0.01(3)
O61 0.12(2) 0.10(2) 0.057(17) 0.014(17) 0.062(16) -0.015(19)
O62 0.09(2) 0.11(3) 0.08(2) -0.001(19) 0.051(17) -0.020(19)
O63 0.14(3) 0.17(3) 0.13(3) -0.07(2) 0.10(3) -0.06(3)

loop_
_atom_type_symbol
_atom_type_description
_atom_type_scat_dispersion_real
_atom_type_scat_dispersion_imag
_atom_type_scat_source
C C 0.0033 0.0016 'International Tables Vol C Tables 4.2.6.8 and 6.1.1.4'
H H 0.0000 0.0000 'International Tables Vol C Tables 4.2.6.8 and 6.1.1.4'
O O 0.0106 0.0060 'International Tables Vol C Tables 4.2.6.8 and 6.1.1.4'
F F 0.0171 0.0103 'International Tables Vol C Tables 4.2.6.8 and 6.1.1.4'
Ag Ag -0.8971 1.1015 'International Tables Vol C Tables 4.2.6.8 and 6.1.1.4'
Au Au -2.0133 8.8022 'International Tables Vol C Tables 4.2.6.8 and 6.1.1.4'
N N 0.0061 0.0033 'International Tables Vol C Tables 4.2.6.8 and 6.1.1.4'

loop_
_geom_angle_atom_site_label_1
_geom_angle_atom_site_label_2
_geom_angle_atom_site_label_3
_geom_angle
_geom_angle_site_symmetry_1
_geom_angle_site_symmetry_3
C11 Au1 C21 176.4(12) . .
C11 Au1 Ag2 60.6(9) . .
C21 Au1 Ag2 116.2(7) . .
C11 Au1 Ag1 115.7(10) . .
C21 Au1 Ag1 60.8(7) . .
Ag2 Au1 Ag1 67.10(10) . .
C11 Au1 Au1 91.8(9) . 2_655
C21 Au1 Au1 91.8(7) . 2_655
Ag2 Au1 Au1 145.99(9) . 2_655
Ag1 Au1 Au1 146.91(9) . 2_655
C41 Au2 C31 178.8(12) . .
C41 Au2 Ag2 112.4(9) . .
C31 Au2 Ag2 68.3(8) . .
C41 Au2 Ag1 68.1(8) . .
C31 Au2 Ag1 113.1(9) . .
Ag2 Au2 Ag1 67.74(10) . .
O52 Ag1 C21 116.6(9) . .
O52 Ag1 Au2 101.2(7) . .
C21 Ag1 Au2 142.0(6) . .
O52 Ag1 Au1 120.1(8) . .
C21 Ag1 Au1 45.6(5) . .
Au2 Ag1 Au1 112.49(11) . .
O52 Ag1 Ag2 129.0(8) . .
C21 Ag1 Ag2 94.6(5) . .
Au2 Ag1 Ag2 56.08(9) . .
Au1 Ag1 Ag2 56.41(9) . .
O61 Ag2 C11 118.1(12) . .
O61 Ag2 O62 51.4(10) . .
C11 Ag2 O62 95.1(10) . .
O61 Ag2 Au2 100.8(7) . .
C11 Ag2 Au2 140.4(9) . .
O62 Ag2 Au2 116.0(7) . .
O61 Ag2 Au1 117.9(8) . .
C11 Ag2 Au1 43.4(6) . .
O62 Ag2 Au1 131.3(7) . .
Au2 Ag2 Au1 112.67(11) . .
O61 Ag2 Ag1 125.8(9) . .
C11 Ag2 Ag1 92.5(7) . .
O62 Ag2 Ag1 172.0(7) . .
Au2 Ag2 Ag1 56.18(9) . .
Au1 Ag2 Ag1 56.49(9) . .
C12 C11 C16 120.0 . .
C12 C11 Au1 122(2) . .
C16 C11 Au1 117(2) . .
C12 C11 Ag2 104.7(17) . .
C16 C11 Ag2 95.0(17) . .
Au1 C11 Ag2 76.0(9) . .
F12 C12 C13 113(4) . .
F12 C12 C11 126(4) . .
C13 C12 C11 120.0 . .
F13 C13 C12 135(4) . .
F13 C13 C14 105(4) . .
C12 C13 C14 120.0 . .
C15 C14 C13 120.0 . .
C15 C14 F14 114(4) . .
C13 C14 F14 126(4) . .
C16 C15 C14 120.0 . .
C16 C15 F15 124(4) . .
C14 C15 F15 116(4) . .
F16 C16 C15 112(3) . .
F16 C16 C11 128(3) . .
C15 C16 C11 120.0 . .
C22 C21 C26 120.0 . .
C22 C21 Au1 121.0(16) . .
C26 C21 Au1 118.6(16) . .
C22 C21 Ag1 106.5(13) . .
C26 C21 Ag1 96.0(12) . .
Au1 C21 Ag1 73.7(7) . .
F22 C22 C23 120(3) . .
F22 C22 C21 120(3) . .
C23 C22 C21 120.0 . .
F23 C23 C24 115(3) . .
F23 C23 C22 125(3) . .
C24 C23 C22 120.0 . .
F24 C24 C23 126(3) . .
F24 C24 C25 114(3) . .
C23 C24 C25 120.0 . .
F25 C25 C26 120(3) . .
F25 C25 C24 120(3) . .
C26 C25 C24 120.0 . .
F26 C26 C25 114(2) . .
F26 C26 C21 126(2) . .
C25 C26 C21 120.0 . .
C32 C31 C36 120.0 . .
C32 C31 Au2 124(2) . .
C36 C31 Au2 116(2) . .
F32 C32 C33 122(3) . .
F32 C32 C31 118(3) . .
C33 C32 C31 120.0 . .
F33 C33 C32 120(3) . .
F33 C33 C34 120(3) . .
C32 C33 C34 120.0 . .
F34 C34 C33 116(3) . .
F34 C34 C35 124(3) . .
C33 C34 C35 120.0 . .
F35 C35 C36 124(3) . .
F35 C35 C34 116(4) . .
C36 C35 C34 120.0 . .
F36 C36 C35 112(3) . .
F36 C36 C31 128(3) . .
C35 C36 C31 120.0 . .
C42 C41 C46 120.0 . .
C42 C41 Au2 120(2) . .
C46 C41 Au2 120(2) . .
F42 C42 C43 112(3) . .
F42 C42 C41 127(3) . .
C43 C42 C41 120.0 . .
F43 C43 C42 122(4) . .
F43 C43 C44 117(4) . .
C42 C43 C44 120.0 . .
F44 C44 C43 112(4) . .
F44 C44 C45 128(4) . .
C43 C44 C45 120.0 . .
F45 C45 C46 126(4) . .
F45 C45 C44 114(4) . .
C46 C45 C44 120.0 . .
F46 C46 C45 115(3) . .
F46 C46 C41 125(3) . .
C45 C46 C41 120.0 . .
O51 N5 O52 125(3) . .
O51 N5 O53 117(4) . .
O52 N5 O53 118(4) . .
N5 O52 Ag1 99(2) . .
O62 N6 O61 121(4) . .
O62 N6 O63 125(4) . .
O61 N6 O63 114(5) . .
O62 N6 C128 110(5) . 2_755
O61 N6 C128 112(5) . 2_755
O63 N6 C128 47(4) . 2_755
N6 O61 Ag2 99(3) . .
N6 O62 Ag2 88(3) . .
N6 O63 C128 91(6) . 2_755
C71 N7 C83 122(6) . .
C71 N7 C79 116(6) . .
C83 N7 C79 107(6) . .
C71 N7 C75 102(5) . .
C83 N7 C75 106(6) . .
C79 N7 C75 103(5) . .
N7 C71 C72 118(5) . .
N7 C71 H71A 107.8 . .
C72 C71 H71A 107.8 . .
N7 C71 H71B 107.8 . .
C72 C71 H71B 107.8 . .
H71A C71 H71B 107.1 . .
C73 C72 C71 109(6) . .
C73 C72 H72A 109.8 . .
C71 C72 H72A 109.9 . .
C73 C72 H72B 109.9 . .
C71 C72 H72B 109.9 . .
H72A C72 H72B 108.3 . .
C72 C73 C74 100(7) . .
C72 C73 H73A 111.9 . .
C74 C73 H73A 111.8 . .
C72 C73 H73B 111.9 . .
C74 C73 H73B 111.8 . .
H73A C73 H73B 109.6 . .
C73 C74 H74A 109.5 . .
C73 C74 H74B 109.5 . .
H74A C74 H74B 109.5 . .
C73 C74 H74C 109.5 . .
H74A C74 H74C 109.5 . .
H74B C74 H74C 109.5 . .
C76 C75 N7 130(7) . .
C76 C75 H75A 104.7 . .
N7 C75 H75A 104.8 . .
C76 C75 H75B 104.7 . .
N7 C75 H75B 104.7 . .
H75A C75 H75B 105.8 . .
C75 C76 C77 109(9) . .
C75 C76 H76A 109.9 . .
C77 C76 H76A 109.9 . .
C75 C76 H76B 110.0 . .
C77 C76 H76B 110.0 . .
H76A C76 H76B 108.4 . .
C78 C77 C76 95(10) . .
C78 C77 H77A 113.0 . .
C76 C77 H77A 112.7 . .
C78 C77 H77B 112.6 . .
C76 C77 H77B 112.7 . .
H77A C77 H77B 110.1 . .
C77 C78 H78A 109.1 . .
C77 C78 H78B 109.4 . .
H78A C78 H78B 109.5 . .
C77 C78 H78C 109.9 . .
H78A C78 H78C 109.5 . .
H78B C78 H78C 109.5 . .
C80 C79 N7 128(8) . .
C80 C79 H79A 105.2 . .
N7 C79 H79A 105.2 . .
C80 C79 H79B 105.2 . .
N7 C79 H79B 105.2 . .
H79A C79 H79B 106.0 . .
C79 C80 C81 110(9) . .
C79 C80 H80A 109.6 . .
C81 C80 H80A 109.6 . .
C79 C80 H80B 109.6 . .
C81 C80 H80B 109.6 . .
H80A C80 H80B 108.1 . .
C80 C81 C82 86(9) . .
C81 C82 C101 166(10) . 1_545
C84 C83 N7 109(7) . .
C84 C83 H83A 109.8 . .
N7 C83 H83A 109.8 . .
C84 C83 H83B 109.8 . .
N7 C83 H83B 109.8 . .
H83A C83 H83B 108.2 . .
C83 C84 C85 110(8) . .
C83 C84 H84A 109.7 . .
C85 C84 H84A 109.7 . .
C83 C84 H84B 109.7 . .
C85 C84 H84B 109.7 . .
H84A C84 H84B 108.2 . .
C86 C85 C84 121(9) . .
C86 C85 H85A 107.0 . .
C84 C85 H85A 107.0 . .
C86 C85 H85B 107.0 . .
C84 C85 H85B 107.0 . .
H85A C85 H85B 106.7 . .
C85 C86 H86A 109.5 . .
C85 C86 H86B 109.5 . .
H86A C86 H86B 109.5 . .
C85 C86 H86C 109.5 . .
H86A C86 H86C 109.5 . .
H86B C86 H86C 109.5 . .
C99 N9 C103 105(9) . .
C99 N9 C95 108(8) . .
C103 N9 C95 106(9) . .
C99 N9 C91 105(7) . .
C103 N9 C91 109(8) . .
C95 N9 C91 123(7) . .
C99 N9 C107 120(8) . .
C103 N9 C107 131(9) . .
C95 N9 C107 45(4) . .
C91 N9 C107 78(5) . .
C92 C91 N9 120(10) . .
C92 C91 C107 72(9) . .
N9 C91 C107 56(4) . .
C92 C91 H91A 107.2 . .
N9 C91 H91A 107.3 . .
C107 C91 H91A 98.8 . .
C92 C91 H91B 107.3 . .
N9 C91 H91B 107.3 . .
C107 C91 H91B 153.0 . .
H91A C91 H91B 106.9 . .
C93 C92 C91 115(10) . .
C93 C92 H92A 108.5 . .
C91 C92 H92A 108.5 . .
C93 C92 H92B 108.6 . .
C91 C92 H92B 108.6 . .
H92A C92 H92B 107.6 . .
C92 C93 C94 149(10) . .
C92 C93 H93A 99.5 . .
C94 C93 H93A 99.3 . .
C92 C93 H93B 99.3 . .
C94 C93 H93B 99.4 . .
H93A C93 H93B 104.0 . .
C93 C94 H94A 109.5 . .
C93 C94 H94B 109.5 . .
H94A C94 H94B 109.5 . .
C93 C94 H94C 109.5 . .
H94A C94 H94C 109.5 . .
H94B C94 H94C 109.5 . .
N9 C95 C96 114(7) . .
N9 C95 H95A 108.7 . .
C96 C95 H95A 108.7 . .
N9 C95 H95B 108.7 . .
C96 C95 H95B 108.7 . .
H95A C95 H95B 107.6 . .
C97 C96 C95 102(6) . .
C97 C96 H96A 111.3 . .
C95 C96 H96A 111.3 . .
C97 C96 H96B 111.3 . .
C95 C96 H96B 111.3 . .
H96A C96 H96B 109.2 . .
C96 C97 C98 108(7) . .
C96 C97 H97A 110.1 . .
C98 C97 H97A 110.1 . .
C96 C97 H97B 110.1 . .
C98 C97 H97B 110.1 . .
H97A C97 H97B 108.4 . .
C97 C98 H98A 109.5 . .
C97 C98 H98B 109.5 . .
H98A C98 H98B 109.5 . .
C97 C98 H98C 109.5 . .
H98A C98 H98C 109.5 . .
H98B C98 H98C 109.5 . .
N9 C99 C100 136(9) . .
N9 C99 H99A 103.0 . .
C100 C99 H99A 103.0 . .
N9 C99 H99B 103.0 . .
C100 C99 H99B 103.0 . .
H99A C99 H99B 105.1 . .
C99 C100 C101 148(10) . .
C99 C100 H10A 99.8 . .
C101 C100 H10A 99.8 . .
C99 C100 H10B 99.8 . .
C101 C100 H10B 99.8 . .
H10A C100 H10B 104.1 . .
C100 C101 C82 122(10) . 1_565
N9 C103 C104 120(10) . .
N9 C103 H10H 107.3 . .
C104 C103 H10H 107.3 . .
N9 C103 H10I 107.3 . .
C104 C103 H10I 107.3 . .
H10H C103 H10I 106.9 . .
C103 C104 C105 100(7) . .
C103 C104 H10J 111.7 . .
C105 C104 H10J 111.7 . .
C103 C104 H10K 111.8 . .
C105 C104 H10K 111.7 . .
H10J C104 H10K 109.5 . .
C104 C105 C106 107(6) . .
C105 C106 C105 137(8) 2_755 .
N9 C107 C109 125(8) . .
N9 C107 C91 46(4) . .
C109 C107 C91 121(8) . .
C109 C108 C111 88(10) . 3_856
C108 C109 C107 106(10) . .
C125 C123 C124 133(10) . .
C125 C123 C127 42(5) . .
C124 C123 C127 97(8) . .
C125 C123 C122 135(10) . .
C124 C123 C122 84(8) . .
C127 C123 C122 126(10) . .
C127 C125 C123 80(8) . .
C125 C127 C126 114(9) . .
C125 C127 C123 58(7) . .
C126 C127 C123 70(7) . .
O63 C128 N6 42(4) 2_755 2_755

loop_
_geom_bond_atom_site_label_1
_geom_bond_atom_site_label_2
_geom_bond_distance
_geom_bond_site_symmetry_2
Au1 C11 1.96(3) .
Au1 C21 2.06(2) .
Au1 Ag2 2.770(3) .
Au1 Ag1 2.773(4) .
Au1 Au1 3.039(3) 2_655
Au2 C41 1.95(2) .
Au2 C31 2.07(2) .
Au2 Ag2 2.746(4) .
Au2 Ag1 2.750(3) .
Ag1 O52 2.32(2) .
Ag1 C21 2.52(2) .
Ag1 Ag2 3.063(4) .
Ag2 O61 2.30(2) .
Ag2 C11 2.49(3) .
Ag2 O62 2.57(3) .
C11 C12 1.3900 .
C11 C16 1.3900 .
C12 F12 1.19(3) .
C12 C13 1.3900 .
C13 F13 1.27(4) .
C13 C14 1.3900 .
C14 C15 1.3900 .
C14 F14 1.44(5) .
C15 C16 1.3900 .
C15 F15 1.40(4) .
C16 F16 1.26(4) .
C21 C22 1.3900 .
C21 C26 1.3900 .
C22 F22 1.25(3) .
C22 C23 1.3900 .
C23 F23 1.23(4) .
C23 C24 1.3900 .
C24 F24 1.30(4) .
C24 C25 1.3900 .
C25 F25 1.37(3) .
C25 C26 1.3900 .
C26 F26 1.28(3) .
C31 C32 1.3900 .
C31 C36 1.3900 .
C32 F32 1.32(3) .
C32 C33 1.3900 .
C33 F33 1.31(3) .
C33 C34 1.3900 .
C34 F34 1.32(4) .
C34 C35 1.3900 .
C35 F35 1.27(4) .
C35 C36 1.3900 .
C36 F36 1.28(3) .
C41 C42 1.3900 .
C41 C46 1.3900 .
C42 F42 1.26(3) .
C42 C43 1.3900 .
C43 F43 1.35(4) .
C43 C44 1.3900 .
C44 F44 1.34(5) .
C44 C45 1.3900 .
C45 F45 1.32(4) .
C45 C46 1.3900 .
C46 F46 1.30(3) .
N5 O51 1.23(4) .
N5 O52 1.26(4) .
N5 O53 1.26(4) .
N6 O62 1.18(5) .
N6 O61 1.26(4) .
N6 O63 1.29(4) .
N6 C128 1.91(12) 2_755
O63 C128 1.39(12) 2_755
N7 C71 1.37(6) .
N7 C83 1.45(7) .
N7 C79 1.61(8) .
N7 C75 1.63(7) .
C71 C72 1.58(7) .
C71 H71A 0.9700 .
C71 H71B 0.9700 .
C72 C73 1.49(9) .
C72 H72A 0.9700 .
C72 H72B 0.9700 .
C73 C74 1.56(11) .
C73 H73A 0.9700 .
C73 H73B 0.9700 .
C74 H74A 0.9600 .
C74 H74B 0.9600 .
C74 H74C 0.9600 .
C75 C76 1.54(11) .
C75 H75A 0.9700 .
C75 H75B 0.9700 .
C76 C77 1.53(14) .
C76 H76A 0.9700 .
C76 H76B 0.9700 .
C77 C78 1.36(15) .
C77 H77A 0.9700 .
C77 H77B 0.9700 .
C78 H78A 0.9600 .
C78 H78B 0.9600 .
C78 H78C 0.9600 .
C79 C80 1.26(9) .
C79 H79A 0.9700 .
C79 H79B 0.9700 .
C80 C81 1.66(14) .
C80 H80A 0.9700 .
C80 H80B 0.9700 .
C81 C82 1.77(19) .
C82 C101 1.85(19) 1_545
C83 C84 1.36(9) .
C83 H83A 0.9700 .
C83 H83B 0.9700 .
C84 C85 1.51(10) .
C84 H84A 0.9700 .
C84 H84B 0.9700 .
C85 C86 1.35(10) .
C85 H85A 0.9700 .
C85 H85B 0.9700 .
C86 H86A 0.9600 .
C86 H86B 0.9600 .
C86 H86C 0.9600 .
N9 C99 1.28(8) .
N9 C103 1.31(11) .
N9 C95 1.44(9) .
N9 C91 1.45(8) .
N9 C107 1.66(10) .
C91 C92 1.32(15) .
C91 C107 1.97(11) .
C91 H91A 0.9700 .
C91 H91B 0.9700 .
C92 C93 1.16(15) .
C92 H92A 0.9700 .
C92 H92B 0.9700 .
C93 C94 1.46(10) .
C93 H93A 0.9700 .
C93 H93B 0.9700 .
C94 H94A 0.9600 .
C94 H94B 0.9600 .
C94 H94C 0.9600 .
C95 C96 1.67(9) .
C95 H95A 0.9700 .
C95 H95B 0.9700 .
C96 C97 1.48(9) .
C96 H96A 0.9700 .
C96 H96B 0.9700 .
C97 C98 1.55(10) .
C97 H97A 0.9700 .
C97 H97B 0.9700 .
C98 H98A 0.9600 .
C98 H98B 0.9600 .
C98 H98C 0.9600 .
C99 C100 1.66(15) .
C99 H99A 0.9700 .
C99 H99B 0.9700 .
C100 C101 1.69(17) .
C100 H10A 0.9700 .
C100 H10B 0.9700 .
C101 C82 1.85(19) 1_565
C103 C104 1.57(12) .
C103 H10H 0.9700 .
C103 H10I 0.9700 .
C104 C105 1.66(9) .
C104 H10J 0.9700 .
C104 H10K 0.9700 .
C105 C106 1.84(8) .
C106 C105 1.84(8) 2_755
C107 C109 1.84(18) .
C108 C109 1.48(18) .
C108 C111 1.93(14) 3_856
C111 C108 1.93(14) 3_856
C122 C123 2.0(2) .
C123 C125 1.60(15) .
C123 C124 1.65(15) .
C123 C127 1.86(16) .
C125 C127 1.27(11) .
C126 C127 1.70(13) .
C128 O63 1.39(12) 2_755
C128 N6 1.91(12) 2_755
